data_4516651
loop_
_publ_author_name
'Du, Xi'
'Fan, Ruiqing'
'Qiang, Liangsheng'
'Xing, Kai'
'Ye, Haoxin'
'Ran, Xinya'
'Song, Yang'
'Wang, Ping'
'Yang, Yulin'

_publ_section_title
;
 Controlled Zn<sup>2+</sup>-Triggered Drug Release by Preferred
 Coordination of Open Active Sites within Functionalization Indium Metal
 Organic Frameworks.
;
_journal_issue 34
_journal_name_full 'ACS applied materials &amp; interfaces'
_journal_page_first 28939
_journal_page_last 28948
_journal_paper_doi 10.1021/acsami.7b09227
_journal_volume 9
_journal_year 2017
_chemical_formula_sum 'C21 H12 In N0 O7 P'
_chemical_formula_weight 522.10
_space_group_IT_number 146
_space_group_name_Hall 'R 3'
_space_group_name_H-M_alt 'R 3 :H'
_symmetry_cell_setting hexagonal
_symmetry_space_group_name_H-M 'R 3 :H'
_atom_sites_solution_hydrogens geom
_atom_sites_solution_primary direct
_atom_sites_solution_secondary difmap
_audit_creation_method SHELXL-97
_cell_angle_alpha 90.00
_cell_angle_beta 90.00
_cell_angle_gamma 120.00
_cell_formula_units_Z 3
_cell_length_a 14.1755(8)
_cell_length_b 14.1755(8)
_cell_length_c 9.5058(11)
_cell_measurement_reflns_used 1720[860]
_cell_measurement_temperature 296(2)
_cell_measurement_theta_max 27.52
_cell_measurement_theta_min 2.71
_cell_volume 1654.2(2)
_computing_cell_refinement 'Bruker SMART'
_computing_data_collection 'Bruker SMART'
_computing_data_reduction 'Bruker SAINT'
_computing_molecular_graphics SHELXP-97
_computing_publication_material SHELXTL
_computing_structure_refinement 'SHELXL-97 (Sheldrick, 1997)'
_computing_structure_solution 'SHELXS-97 (Sheldrick, 1990)'
_diffrn_ambient_temperature 296(2)
_diffrn_measured_fraction_theta_full 1.000
_diffrn_measured_fraction_theta_max 0.992
_diffrn_measurement_device_type 'Bruker Smart APEX CCD area detector'
_diffrn_measurement_method 'phi and omega scans'
_diffrn_radiation_monochromator graphite
_diffrn_radiation_source 'fine-focus sealed tube'
_diffrn_radiation_type MoK\a
_diffrn_radiation_wavelength 0.71073
_diffrn_reflns_av_R_equivalents 0.0186
_diffrn_reflns_av_sigmaI/netI 0.0317
_diffrn_reflns_limit_h_max 12
_diffrn_reflns_limit_h_min -18
_diffrn_reflns_limit_k_max 18
_diffrn_reflns_limit_k_min -18
_diffrn_reflns_limit_l_max 10
_diffrn_reflns_limit_l_min -11
_diffrn_reflns_number 3323
_diffrn_reflns_theta_full 25.00
_diffrn_reflns_theta_max 27.52
_diffrn_reflns_theta_min 2.71
_diffrn_standards_decay_% 0
_diffrn_standards_interval_count 0
_diffrn_standards_interval_time 0
_diffrn_standards_number 0
_exptl_absorpt_coefficient_mu 1.182
_exptl_absorpt_correction_T_max 0.7728
_exptl_absorpt_correction_T_min 0.7182
_exptl_absorpt_correction_type multi-scan
_exptl_crystal_colour colorless
_exptl_crystal_density_diffrn 1.572
_exptl_crystal_density_method 'not measured'
_exptl_crystal_description block
_exptl_crystal_F_000 774
_exptl_crystal_size_max 0.30
_exptl_crystal_size_mid 0.24
_exptl_crystal_size_min 0.23
_refine_diff_density_max 0.417
_refine_diff_density_min -0.252
_refine_diff_density_rms 0.058
_refine_ls_abs_structure_details 'Flack H D (1983), Acta Cryst. A39, 876-881'
_refine_ls_abs_structure_Flack 0.00(2)
_refine_ls_extinction_method none
_refine_ls_goodness_of_fit_ref 1.004
_refine_ls_hydrogen_treatment mixed
_refine_ls_matrix_type full
_refine_ls_number_parameters 91
_refine_ls_number_reflns 1579
_refine_ls_number_restraints 1
_refine_ls_restrained_S_all 1.003
_refine_ls_R_factor_all 0.0199
_refine_ls_R_factor_gt 0.0199
_refine_ls_shift/su_max 0.013
_refine_ls_shift/su_mean 0.002
_refine_ls_structure_factor_coef Fsqd
_refine_ls_weighting_details 'calc w=1/[\s^2^(Fo^2^)+(0.0227P)^2^+0.0000P] where P=(Fo^2^+2Fc^2^)/3'
_refine_ls_weighting_scheme calc
_refine_ls_wR_factor_gt 0.0428
_refine_ls_wR_factor_ref 0.0428
_reflns_number_gt 1579
_reflns_number_total 1579
_reflns_threshold_expression >2sigma(I)
_cod_data_source_file MOF-In2.cif
_cod_data_source_block MOF-In2
_cod_depositor_comments
;
The following automatic conversions were performed:

data item '_symmetry_cell_setting' value 'Hexagonal' was changed to
'hexagonal' in accordance with the
/home/saulius/struct/COD-crude-data/automatic-downloads/DataCite-retrospective/ACS/depositions/lib/dictionaries/cif_core.dic
dictionary named 'cif_core.dic' version 2.4.2 last updated on
2011-04-26.

Automatic conversion script
Id: cif_fix_values 6909 2019-04-08 15:41:33Z antanas 
;
_cod_original_sg_symbol_H-M 'R 3'
_cod_database_code 4516651

loop_
_symmetry_equiv_pos_as_xyz
'x, y, z'
'-y, x-y, z'
'-x+y, -x, z'
'x+2/3, y+1/3, z+1/3'
'-y+2/3, x-y+1/3, z+1/3'
'-x+y+2/3, -x+1/3, z+1/3'
'x+1/3, y+2/3, z+2/3'
'-y+1/3, x-y+2/3, z+2/3'
'-x+y+1/3, -x+2/3, z+2/3'

loop_
_atom_site_label
_atom_site_type_symbol
_atom_site_fract_x
_atom_site_fract_y
_atom_site_fract_z
_atom_site_U_iso_or_equiv
_atom_site_adp_type
_atom_site_occupancy
_atom_site_symmetry_multiplicity
_atom_site_calc_flag
_atom_site_refinement_flags
In1 In 1.0000 1.0000 1.206870(2) 0.02252(8) Uani 1 3 d S
P1 P 1.0000 1.0000 0.82967(11) 0.0204(2) Uani 1 3 d S
O1 O 1.1234(2) 1.17480(17) 1.1767(3) 0.0645(7) Uani 1 1 d .
O2 O 1.01372(17) 1.13177(15) 1.3528(3) 0.0533(6) Uani 1 1 d .
O3 O 1.0000 1.0000 0.9859(3) 0.0356(8) Uani 1 3 d S
C1 C 0.92990(19) 0.86295(19) 0.7620(3) 0.0245(5) Uani 1 1 d .
C2 C 0.8375(2) 0.7864(2) 0.8329(3) 0.0433(7) Uani 1 1 d .
H2B H 0.8135 0.8063 0.9125 0.052 Uiso 1 1 calc R
C3 C 0.7815(2) 0.6807(2) 0.7844(3) 0.0458(8) Uani 1 1 d .
H3A H 0.7192 0.6292 0.8309 0.055 Uiso 1 1 calc R
C4 C 0.8180(2) 0.65125(19) 0.6670(3) 0.0310(5) Uani 1 1 d .
C5 C 0.9080(3) 0.7274(2) 0.5953(3) 0.0450(7) Uani 1 1 d .
H5A H 0.9308 0.7077 0.5143 0.054 Uiso 1 1 calc R
C6 C 0.9652(2) 0.8342(2) 0.6442(3) 0.0384(7) Uani 1 1 d .
H6A H 1.0271 0.8859 0.5970 0.046 Uiso 1 1 calc R
C7 C 1.1104(2) 0.9084(2) 1.2848(3) 0.0335(6) Uani 1 1 d .

loop_
_atom_site_aniso_label
_atom_site_aniso_U_11
_atom_site_aniso_U_22
_atom_site_aniso_U_33
_atom_site_aniso_U_23
_atom_site_aniso_U_13
_atom_site_aniso_U_12
In1 0.02260(9) 0.02260(9) 0.02236(13) 0.000 0.000 0.01130(5)
P1 0.0208(3) 0.0208(3) 0.0195(6) 0.000 0.000 0.01038(16)
O1 0.0874(19) 0.0254(11) 0.0435(14) -0.0069(9) 0.0181(12) 0.0002(11)
O2 0.0426(12) 0.0222(10) 0.0827(18) -0.0069(10) 0.0206(12) 0.0069(9)
O3 0.0425(11) 0.0425(11) 0.0218(19) 0.000 0.000 0.0212(6)
C1 0.0251(12) 0.0216(11) 0.0278(13) -0.0009(9) -0.0018(9) 0.0125(10)
C2 0.0410(16) 0.0292(14) 0.0508(19) -0.0057(13) 0.0198(13) 0.0109(13)
C3 0.0388(16) 0.0271(14) 0.059(2) 0.0008(13) 0.0168(14) 0.0074(12)
C4 0.0364(14) 0.0225(13) 0.0325(15) -0.0010(10) -0.0056(11) 0.0135(11)
C5 0.0581(19) 0.0298(14) 0.0339(16) -0.0044(11) 0.0143(13) 0.0121(13)
C6 0.0407(15) 0.0253(13) 0.0361(16) -0.0005(11) 0.0114(12) 0.0067(12)
C7 0.0339(14) 0.0391(15) 0.0371(16) 0.0090(12) 0.0067(11) 0.0254(12)

loop_
_atom_type_symbol
_atom_type_description
_atom_type_scat_dispersion_real
_atom_type_scat_dispersion_imag
_atom_type_scat_source
C C 0.0033 0.0016 'International Tables Vol C Tables 4.2.6.8 and 6.1.1.4'
H H 0.0000 0.0000 'International Tables Vol C Tables 4.2.6.8 and 6.1.1.4'
N N 0.0061 0.0033 'International Tables Vol C Tables 4.2.6.8 and 6.1.1.4'
O O 0.0106 0.0060 'International Tables Vol C Tables 4.2.6.8 and 6.1.1.4'
P P 0.1023 0.0942 'International Tables Vol C Tables 4.2.6.8 and 6.1.1.4'
In In -0.7276 1.3100 'International Tables Vol C Tables 4.2.6.8 and 6.1.1.4'

loop_
_geom_angle_atom_site_label_1
_geom_angle_atom_site_label_2
_geom_angle_atom_site_label_3
_geom_angle
_geom_angle_site_symmetry_1
_geom_angle_site_symmetry_3
O3 In1 O1 82.59(6) . 2_765
O3 In1 O1 82.59(6) . .
O1 In1 O1 118.36(3) 2_765 .
O3 In1 O1 82.59(6) . 3_675
O1 In1 O1 118.36(3) 2_765 3_675
O1 In1 O1 118.36(3) . 3_675
O3 In1 O2 127.95(7) . .
O1 In1 O2 88.35(10) 2_765 .
O1 In1 O2 57.50(8) . .
O1 In1 O2 143.52(9) 3_675 .
O3 In1 O2 127.95(7) . 2_765
O1 In1 O2 57.50(8) 2_765 2_765
O1 In1 O2 143.52(9) . 2_765
O1 In1 O2 88.35(10) 3_675 2_765
O2 In1 O2 86.14(10) . 2_765
O3 In1 O2 127.95(7) . 3_675
O1 In1 O2 143.52(9) 2_765 3_675
O1 In1 O2 88.35(10) . 3_675
O1 In1 O2 57.50(8) 3_675 3_675
O2 In1 O2 86.14(10) . 3_675
O2 In1 O2 86.14(10) 2_765 3_675
O3 In1 C7 106.61(6) . .
O1 In1 C7 136.52(10) 2_765 .
O1 In1 C7 105.04(10) . .
O1 In1 C7 29.01(9) 3_675 .
O2 In1 C7 114.56(10) . .
O2 In1 C7 86.33(8) 2_765 .
O2 In1 C7 28.50(8) 3_675 .
O3 In1 C7 106.61(6) . 3_675
O1 In1 C7 29.01(9) 2_765 3_675
O1 In1 C7 136.52(10) . 3_675
O1 In1 C7 105.04(10) 3_675 3_675
O2 In1 C7 86.33(8) . 3_675
O2 In1 C7 28.49(8) 2_765 3_675
O2 In1 C7 114.55(10) 3_675 3_675
C7 In1 C7 112.18(6) . 3_675
O3 In1 C7 106.61(6) . 2_765
O1 In1 C7 105.04(10) 2_765 2_765
O1 In1 C7 29.01(9) . 2_765
O1 In1 C7 136.52(10) 3_675 2_765
O2 In1 C7 28.49(8) . 2_765
O2 In1 C7 114.55(10) 2_765 2_765
O2 In1 C7 86.33(8) 3_675 2_765
C7 In1 C7 112.18(6) . 2_765
C7 In1 C7 112.18(6) 3_675 2_765
O3 P1 C1 110.92(9) . 3_675
O3 P1 C1 110.92(9) . .
C1 P1 C1 107.98(9) 3_675 .
O3 P1 C1 110.92(9) . 2_765
C1 P1 C1 107.99(9) 3_675 2_765
C1 P1 C1 107.98(9) . 2_765
C7 O1 In1 91.94(17) 2_765 .
C7 O2 In1 91.05(17) 2_765 .
P1 O3 In1 180.0 . .
C6 C1 C2 120.5(2) . .
C6 C1 P1 121.75(19) . .
C2 C1 P1 117.8(2) . .
C3 C2 C1 119.6(3) . .
C4 C3 C2 120.0(3) . .
C5 C4 C3 120.4(2) . .
C5 C4 C7 120.2(3) . 5_654
C3 C4 C7 119.4(2) . 5_654
C4 C5 C6 119.8(3) . .
C1 C6 C5 119.7(3) . .
O2 C7 O1 119.5(2) 3_675 3_675
O2 C7 C4 120.6(3) 3_675 9_665
O1 C7 C4 119.8(2) 3_675 9_665
O2 C7 In1 60.46(14) 3_675 .
O1 C7 In1 59.05(14) 3_675 .
C4 C7 In1 175.85(19) 9_665 .

loop_
_geom_bond_atom_site_label_1
_geom_bond_atom_site_label_2
_geom_bond_distance
_geom_bond_site_symmetry_2
In1 O3 2.100(3) .
In1 O1 2.224(2) 2_765
In1 O1 2.224(2) .
In1 O1 2.224(2) 3_675
In1 O2 2.256(2) .
In1 O2 2.256(2) 2_765
In1 O2 2.256(2) 3_675
In1 C7 2.592(3) .
In1 C7 2.592(3) 3_675
In1 C7 2.592(3) 2_765
P1 O3 1.485(3) .
P1 C1 1.801(2) 3_675
P1 C1 1.801(2) .
P1 C1 1.801(2) 2_765
O1 C7 1.258(4) 2_765
O2 C7 1.237(3) 2_765
C1 C6 1.369(4) .
C1 C2 1.388(4) .
C2 C3 1.377(4) .
C3 C4 1.380(4) .
C4 C5 1.371(4) .
C4 C7 1.496(3) 5_654
C5 C6 1.393(4) .
C7 O2 1.237(3) 3_675
C7 O1 1.258(4) 3_675
C7 C4 1.496(3) 9_665
